data_7029387
loop_
_publ_author_name
'Murakami, Rina'
'Nakamura, Takeshi'
'Ishida, Takayuki'

_publ_section_title
;
 Doubly TEMPO-coordinated gadolinium(iii), lanthanum(iii), and
 yttrium(iii) complexes. Strong superexchange coupling across rare earth
 ions.
;
_journal_issue 15
_journal_name_full 'Dalton transactions (Cambridge, England : 2003)'
_journal_page_first 5893
_journal_page_last 5898
_journal_paper_doi 10.1039/c3dt53586j
_journal_volume 43
_journal_year 2014
_chemical_formula_moiety 'C33 H39 F18 La N2 O8'
_chemical_formula_sum 'C33 H39 F18 La N2 O8'
_chemical_formula_weight 1072.56
_chemical_melting_point 439
_space_group_IT_number 2
_symmetry_cell_setting triclinic
_symmetry_Int_Tables_number 2
_symmetry_space_group_name_Hall '-P 1'
_symmetry_space_group_name_H-M 'P -1'
_atom_sites_solution_hydrogens geom
_atom_sites_solution_primary direct
_atom_sites_solution_secondary difmap
_cell_angle_alpha 74.842(9)
_cell_angle_beta 78.118(9)
_cell_angle_gamma 66.457(9)
_cell_formula_units_Z 2
_cell_length_a 9.3813(17)
_cell_length_b 11.977(3)
_cell_length_c 21.854(5)
_cell_measurement_reflns_used 25285
_cell_measurement_temperature 100
_cell_measurement_theta_max 28.32
_cell_measurement_theta_min 3.15
_cell_volume 2158.5(8)
_computing_cell_refinement PROCESS-AUTO
_computing_data_collection PROCESS-AUTO
_computing_data_reduction PROCESS-AUTO
_computing_molecular_graphics 'CrystalStructure 4.0'
_computing_publication_material 'CrystalStructure 4.0 (Rigaku, 2010)'
_computing_structure_refinement 'CRYSTALS (Carruthers, et al., 1999)'
_computing_structure_solution 'SIR2004 (Burla, et al., 2005)'
_diffrn_ambient_temperature 100
_diffrn_detector_area_resol_mean 29.412
_diffrn_measured_fraction_theta_full 0.985
_diffrn_measured_fraction_theta_max 0.985
_diffrn_measurement_device_type 'Rigaku Saturn70'
_diffrn_measurement_method \w
_diffrn_radiation_type 'Mo K\a'
_diffrn_radiation_wavelength 0.71073
_diffrn_reflns_av_R_equivalents 0.0657
_diffrn_reflns_limit_h_max 12
_diffrn_reflns_limit_h_min -12
_diffrn_reflns_limit_k_max 15
_diffrn_reflns_limit_k_min -15
_diffrn_reflns_limit_l_max 28
_diffrn_reflns_limit_l_min -28
_diffrn_reflns_number 31536
_diffrn_reflns_theta_full 27.29
_diffrn_reflns_theta_max 27.29
_diffrn_standards_number 0
_exptl_absorpt_coefficient_mu 1.110
_exptl_absorpt_correction_T_max 0.801
_exptl_absorpt_correction_T_min 0.645
_exptl_absorpt_correction_type numerical
_exptl_absorpt_process_details 'NUMABS (Rigaku, 1999)'
_exptl_crystal_colour yellow
_exptl_crystal_density_diffrn 1.650
_exptl_crystal_density_method 'not measured'
_exptl_crystal_description block
_exptl_crystal_F_000 1068.00
_exptl_crystal_size_max 0.24
_exptl_crystal_size_mid 0.13
_exptl_crystal_size_min 0.12
_refine_diff_density_max 4.090
_refine_diff_density_min -1.410
_refine_ls_extinction_method none
_refine_ls_goodness_of_fit_ref 1.077
_refine_ls_hydrogen_treatment constr
_refine_ls_number_parameters 604
_refine_ls_number_reflns 9557
_refine_ls_R_factor_gt 0.0662
_refine_ls_shift/su_max 0.000
_refine_ls_structure_factor_coef F
_refine_ls_weighting_details 'w = 1/[0.0012Fo^2^ + 2.0000\s(Fo^2^)]'
_refine_ls_weighting_scheme calc
_refine_ls_wR_factor_ref 0.0742
_reflns_number_gt 7833
_reflns_number_total 9557
_reflns_threshold_expression F>2.0\s(F)
_cod_data_source_file c3dt53586j1.cif
_cod_data_source_block '[La(hfac)3(TEMPO)2]'
_cod_database_code 7029387

loop_
_symmetry_equiv_pos_site_id
_symmetry_equiv_pos_as_xyz
1 +X,+Y,+Z
2 -X,-Y,-Z

loop_
_atom_site_label
_atom_site_type_symbol
_atom_site_fract_x
_atom_site_fract_y
_atom_site_fract_z
_atom_site_U_iso_or_equiv
_atom_site_adp_type
_atom_site_occupancy
_atom_site_symmetry_multiplicity
_atom_site_calc_flag
_atom_site_refinement_flags
La1 La 0.29702(3) 0.25451(2) 0.748560(10) 0.01386(9) Uani 1.0 2 d .
F1 F 0.5564(4) 0.5761(3) 0.70019(17) 0.0356(10) Uani 1.0 2 d .
F2 F 0.6375(4) 0.4957(3) 0.61627(15) 0.0358(10) Uani 1.0 2 d .
F3 F 0.7977(4) 0.4598(3) 0.68295(15) 0.0287(9) Uani 1.0 2 d .
F4 F 0.8457(4) -0.0567(3) 0.8002(2) 0.0508(12) Uani 1.0 2 d .
F5 F 0.9442(4) 0.0675(3) 0.81346(16) 0.0360(10) Uani 1.0 2 d .
F6 F 0.7621(4) 0.0300(4) 0.88165(17) 0.0528(12) Uani 1.0 2 d .
F7 F -0.2788(4) 0.4668(4) 0.91905(16) 0.0388(10) Uani 1.0 2 d .
F8 F -0.2846(4) 0.4833(3) 0.81913(14) 0.0321(9) Uani 1.0 2 d .
F9 F -0.2443(4) 0.3062(3) 0.88319(15) 0.0325(10) Uani 1.0 2 d .
F10 F 0.2634(12) 0.3228(8) 0.9940(3) 0.096(4) Uani 0.837(16) 2 d .
F11 F 0.1778(5) 0.5063(5) 0.9579(3) 0.0817(18) Uani 1.0 2 d .
F12 F 0.4004(5) 0.4126(5) 0.9198(3) 0.0813(18) Uani 1.0 2 d .
F13 F -0.0289(4) 0.0794(3) 0.66002(15) 0.0294(9) Uani 1.0 2 d .
F14 F 0.0631(4) 0.1095(3) 0.56077(15) 0.0333(10) Uani 1.0 2 d .
F15 F -0.0806(4) 0.2654(3) 0.60478(14) 0.0276(9) Uani 1.0 2 d .
F16 F 0.6461(5) -0.0731(4) 0.5834(3) 0.0737(15) Uani 1.0 2 d .
F17 F 0.7273(5) 0.0713(5) 0.5846(2) 0.0721(16) Uani 1.0 2 d .
F18 F 0.5933(5) 0.0884(5) 0.51265(17) 0.0582(13) Uani 1.0 2 d .
F19 F 0.381(3) 0.282(2) 0.9641(12) 0.034(8) Uiso 0.163(16) 2 d .
O1 O 0.1560(4) 0.4529(3) 0.68207(16) 0.0201(10) Uani 1.0 2 d .
O2 O 0.2878(4) 0.0596(3) 0.81362(15) 0.0185(9) Uani 1.0 2 d .
O3 O 0.4703(4) 0.3753(3) 0.70857(16) 0.0198(10) Uani 1.0 2 d .
O4 O 0.5602(4) 0.1359(3) 0.78733(16) 0.0200(10) Uani 1.0 2 d .
O5 O 0.0272(4) 0.3298(3) 0.80847(15) 0.0176(9) Uani 1.0 2 d .
O6 O 0.2967(4) 0.3250(4) 0.84714(16) 0.0223(10) Uani 1.0 2 d .
O7 O 0.1467(4) 0.2031(3) 0.68343(16) 0.0187(10) Uani 1.0 2 d .
O8 O 0.4718(4) 0.1446(3) 0.66229(16) 0.0219(10) Uani 1.0 2 d .
N1 N 0.1611(5) 0.5578(4) 0.64867(19) 0.0171(11) Uani 1.0 2 d .
N2 N 0.3044(5) -0.0475(4) 0.85011(18) 0.0152(11) Uani 1.0 2 d .
C1 C 0.0893(6) 0.6646(5) 0.6826(3) 0.0193(14) Uani 1.0 2 d .
C2 C 0.1466(6) 0.6234(5) 0.7478(3) 0.0245(15) Uani 1.0 2 d .
C3 C -0.0896(6) 0.7018(6) 0.6911(3) 0.0296(16) Uani 1.0 2 d .
C4 C 0.1395(7) 0.7713(5) 0.6435(3) 0.0241(15) Uani 1.0 2 d .
C5 C 0.1243(7) 0.7970(5) 0.5731(3) 0.0260(15) Uani 1.0 2 d .
C6 C 0.2306(6) 0.6824(5) 0.5467(3) 0.0228(14) Uani 1.0 2 d .
C7 C 0.1889(6) 0.5678(5) 0.5779(3) 0.0192(14) Uani 1.0 2 d .
C8 C 0.3222(7) 0.4510(5) 0.5626(3) 0.0311(16) Uani 1.0 2 d .
C9 C 0.0386(7) 0.5774(6) 0.5554(3) 0.0330(18) Uani 1.0 2 d .
C10 C 0.2871(6) -0.0516(5) 0.9202(3) 0.0166(13) Uani 1.0 2 d .
C11 C 0.4328(7) -0.0403(6) 0.9364(3) 0.0307(17) Uani 1.0 2 d .
C12 C 0.1420(6) 0.0590(5) 0.9358(3) 0.0258(15) Uani 1.0 2 d .
C13 C 0.2666(7) -0.1728(5) 0.9567(3) 0.0257(15) Uani 1.0 2 d .
C14 C 0.3816(7) -0.2862(5) 0.9314(3) 0.0293(16) Uani 1.0 2 d .
C15 C 0.3551(6) -0.2700(5) 0.8628(3) 0.0214(14) Uani 1.0 2 d .
C16 C 0.3859(6) -0.1572(5) 0.8183(3) 0.0164(13) Uani 1.0 2 d .
C17 C 0.5604(6) -0.1792(6) 0.8042(3) 0.0328(17) Uani 1.0 2 d .
C18 C 0.3157(7) -0.1268(5) 0.7560(3) 0.0276(16) Uani 1.0 2 d .
C19 C 0.6519(6) 0.4727(5) 0.6787(3) 0.0249(15) Uani 1.0 2 d .
C20 C 0.6084(6) 0.3612(5) 0.7144(3) 0.0177(14) Uani 1.0 2 d .
C21 C 0.7166(6) 0.2614(5) 0.7491(3) 0.0213(14) Uani 1.0 2 d .
C22 C 0.6846(6) 0.1561(5) 0.7821(3) 0.0199(14) Uani 1.0 2 d .
C23 C 0.8111(6) 0.0491(5) 0.8197(3) 0.0274(16) Uani 1.0 2 d .
C24 C -0.2123(6) 0.4105(5) 0.8698(3) 0.0222(14) Uani 1.0 2 d .
C25 C -0.0341(6) 0.3787(5) 0.8564(3) 0.0191(13) Uani 1.0 2 d .
C26 C 0.0364(6) 0.4054(5) 0.8971(3) 0.0216(14) Uani 1.0 2 d .
C27 C 0.1988(6) 0.3745(5) 0.8897(3) 0.0216(14) Uani 1.0 2 d .
C28 C 0.2676(8) 0.3991(6) 0.9399(3) 0.0339(18) Uani 1.0 2 d .
C29 C 0.0319(6) 0.1528(5) 0.6150(3) 0.0221(14) Uani 1.0 2 d .
C30 C 0.1771(6) 0.1577(5) 0.6346(3) 0.0175(13) Uani 1.0 2 d .
C31 C 0.3186(6) 0.1103(5) 0.5992(3) 0.0209(14) Uani 1.0 2 d .
C32 C 0.4578(6) 0.1074(5) 0.6163(3) 0.0215(14) Uani 1.0 2 d .
C33 C 0.6075(7) 0.0488(6) 0.5752(3) 0.0330(18) Uani 1.0 2 d .
H1 H 0.2586 0.5974 0.7429 0.0297 Uiso 1.0 2 calc R
H2 H 0.1011 0.6913 0.7699 0.0297 Uiso 1.0 2 calc R
H3 H 0.1165 0.5553 0.7719 0.0297 Uiso 1.0 2 calc R
H4 H -0.1166 0.6325 0.7158 0.0338 Uiso 1.0 2 calc R
H5 H -0.1375 0.7703 0.7128 0.0340 Uiso 1.0 2 calc R
H6 H -0.1265 0.7259 0.6501 0.0339 Uiso 1.0 2 calc R
H7 H 0.0748 0.8463 0.6596 0.0296 Uiso 1.0 2 calc R
H8 H 0.2482 0.7511 0.6481 0.0296 Uiso 1.0 2 calc R
H9 H 0.0167 0.8161 0.5673 0.0309 Uiso 1.0 2 calc R
H10 H 0.1550 0.8670 0.5511 0.0309 Uiso 1.0 2 calc R
H11 H 0.2231 0.7004 0.5013 0.0283 Uiso 1.0 2 calc R
H12 H 0.3371 0.6648 0.5535 0.0284 Uiso 1.0 2 calc R
H13 H 0.2947 0.3797 0.5828 0.0379 Uiso 1.0 2 calc R
H14 H 0.3411 0.4563 0.5173 0.0380 Uiso 1.0 2 calc R
H15 H 0.4150 0.4431 0.5782 0.0379 Uiso 1.0 2 calc R
H16 H -0.0466 0.6498 0.5662 0.0442 Uiso 1.0 2 calc R
H17 H 0.0538 0.5839 0.5100 0.0443 Uiso 1.0 2 calc R
H18 H 0.0147 0.5046 0.5759 0.0443 Uiso 1.0 2 calc R
H19 H 0.4416 0.0369 0.9129 0.0413 Uiso 1.0 2 calc R
H20 H 0.4228 -0.0428 0.9813 0.0414 Uiso 1.0 2 calc R
H21 H 0.5247 -0.1080 0.9250 0.0414 Uiso 1.0 2 calc R
H22 H 0.0517 0.0535 0.9245 0.0299 Uiso 1.0 2 calc R
H23 H 0.1284 0.0583 0.9806 0.0299 Uiso 1.0 2 calc R
H24 H 0.1545 0.1348 0.9120 0.0298 Uiso 1.0 2 calc R
H25 H 0.2807 -0.1850 1.0010 0.0314 Uiso 1.0 2 calc R
H26 H 0.1618 -0.1667 0.9540 0.0315 Uiso 1.0 2 calc R
H27 H 0.4877 -0.2937 0.9331 0.0353 Uiso 1.0 2 calc R
H28 H 0.3644 -0.3600 0.9572 0.0353 Uiso 1.0 2 calc R
H29 H 0.4248 -0.3448 0.8474 0.0268 Uiso 1.0 2 calc R
H30 H 0.2473 -0.2600 0.8625 0.0268 Uiso 1.0 2 calc R
H31 H 0.6028 -0.1953 0.8434 0.0372 Uiso 1.0 2 calc R
H32 H 0.6135 -0.2493 0.7838 0.0373 Uiso 1.0 2 calc R
H33 H 0.5747 -0.1068 0.7765 0.0373 Uiso 1.0 2 calc R
H34 H 0.3314 -0.0543 0.7290 0.0329 Uiso 1.0 2 calc R
H35 H 0.3660 -0.1957 0.7347 0.0329 Uiso 1.0 2 calc R
H36 H 0.2056 -0.1112 0.7652 0.0330 Uiso 1.0 2 calc R
H37 H 0.8133 0.2646 0.7504 0.0260 Uiso 1.0 2 calc R
H38 H -0.0249 0.4446 0.9301 0.0251 Uiso 1.0 2 calc R
H39 H 0.3229 0.0798 0.5636 0.0249 Uiso 1.0 2 calc R

loop_
_atom_site_aniso_label
_atom_site_aniso_U_11
_atom_site_aniso_U_22
_atom_site_aniso_U_33
_atom_site_aniso_U_12
_atom_site_aniso_U_13
_atom_site_aniso_U_23
La1 0.01351(17) 0.01458(17) 0.01409(16) -0.00547(12) -0.00169(11) -0.00325(12)
F1 0.0278(18) 0.0216(17) 0.057(3) -0.0115(15) 0.0042(16) -0.0101(16)
F2 0.042(2) 0.041(2) 0.0303(19) -0.0266(17) -0.0075(16) 0.0046(16)
F3 0.0200(16) 0.0318(18) 0.041(2) -0.0177(14) -0.0030(14) -0.0050(15)
F4 0.038(2) 0.0212(19) 0.096(4) -0.0006(16) -0.033(2) -0.012(2)
F5 0.0162(16) 0.040(2) 0.053(3) -0.0140(15) -0.0124(15) 0.0022(17)
F6 0.033(2) 0.077(3) 0.032(2) -0.019(2) -0.0114(17) 0.018(2)
F7 0.0207(17) 0.059(3) 0.036(2) -0.0105(17) 0.0093(15) -0.0254(18)
F8 0.0194(16) 0.0383(19) 0.0293(18) -0.0016(15) -0.0057(14) -0.0034(15)
F9 0.0226(17) 0.039(2) 0.038(2) -0.0174(15) 0.0018(14) -0.0060(16)
F10 0.173(10) 0.129(6) 0.040(4) -0.115(7) -0.066(6) 0.031(4)
F11 0.053(3) 0.124(5) 0.100(4) -0.025(3) -0.003(3) -0.091(4)
F12 0.036(3) 0.161(5) 0.093(4) -0.053(3) 0.016(3) -0.092(4)
F13 0.0266(17) 0.0309(18) 0.0376(19) -0.0175(15) -0.0065(14) -0.0045(15)
F14 0.0326(18) 0.041(2) 0.0335(19) -0.0091(16) -0.0085(15) -0.0222(16)
F15 0.0243(16) 0.0252(17) 0.0306(18) -0.0019(14) -0.0116(14) -0.0060(14)
F16 0.050(3) 0.042(3) 0.103(4) 0.000(2) 0.029(3) -0.026(3)
F17 0.032(2) 0.151(5) 0.064(3) -0.043(3) 0.0183(19) -0.075(3)
F18 0.040(3) 0.104(4) 0.033(3) -0.025(3) 0.0111(17) -0.032(3)
O1 0.0237(19) 0.0158(18) 0.0222(19) -0.0091(15) -0.0080(15) 0.0012(16)
O2 0.0226(19) 0.0148(18) 0.0196(19) -0.0090(15) -0.0050(15) -0.0005(15)
O3 0.0168(19) 0.0209(19) 0.0232(19) -0.0087(15) -0.0046(15) -0.0023(16)
O4 0.0133(18) 0.023(2) 0.0237(19) -0.0076(15) -0.0038(15) -0.0023(16)
O5 0.0135(17) 0.0244(19) 0.0173(18) -0.0091(15) -0.0025(14) -0.0042(16)
O6 0.0194(19) 0.028(2) 0.0210(19) -0.0090(17) -0.0022(16) -0.0072(17)
O7 0.0192(19) 0.0196(19) 0.0201(19) -0.0102(15) -0.0052(15) -0.0017(16)
O8 0.0170(19) 0.028(2) 0.023(2) -0.0080(16) -0.0013(15) -0.0095(17)
N1 0.020(3) 0.016(3) 0.019(3) -0.0099(18) -0.0040(18) -0.0021(18)
N2 0.014(2) 0.013(2) 0.019(3) -0.0055(17) -0.0023(17) -0.0019(18)
C1 0.015(3) 0.021(3) 0.022(3) -0.008(3) 0.001(2) -0.005(3)
C2 0.024(3) 0.024(3) 0.026(3) -0.008(3) -0.000(3) -0.009(3)
C3 0.017(3) 0.035(4) 0.033(4) -0.008(3) 0.004(3) -0.007(3)
C4 0.026(3) 0.020(3) 0.028(3) -0.009(3) 0.001(3) -0.009(3)
C5 0.029(3) 0.016(3) 0.032(3) -0.013(3) -0.001(3) 0.001(3)
C6 0.026(3) 0.026(3) 0.019(3) -0.015(3) -0.003(3) 0.000(3)
C7 0.025(3) 0.017(3) 0.019(3) -0.011(3) -0.006(3) -0.002(3)
C8 0.049(4) 0.024(3) 0.022(3) -0.015(3) -0.000(3) -0.007(3)
C9 0.044(4) 0.039(4) 0.027(3) -0.026(3) -0.015(3) 0.001(3)
C10 0.018(3) 0.019(3) 0.015(3) -0.009(3) -0.004(2) -0.004(2)
C11 0.032(4) 0.041(4) 0.030(4) -0.017(3) -0.011(3) -0.014(3)
C12 0.028(3) 0.022(3) 0.024(3) -0.004(3) -0.001(3) -0.010(3)
C13 0.032(4) 0.024(3) 0.024(3) -0.015(3) -0.002(3) -0.000(3)
C14 0.041(4) 0.016(3) 0.032(4) -0.012(3) -0.012(3) 0.003(3)
C15 0.020(3) 0.017(3) 0.030(3) -0.009(3) -0.005(3) -0.003(3)
C16 0.012(3) 0.015(3) 0.020(3) -0.006(2) 0.005(2) -0.006(2)
C17 0.019(3) 0.027(4) 0.046(4) -0.006(3) 0.010(3) -0.013(3)
C18 0.038(4) 0.020(3) 0.024(3) -0.011(3) -0.002(3) -0.005(3)
C19 0.019(3) 0.028(3) 0.033(4) -0.015(3) -0.001(3) -0.005(3)
C20 0.016(3) 0.025(3) 0.018(3) -0.012(3) 0.003(2) -0.012(3)
C21 0.019(3) 0.021(3) 0.025(3) -0.012(3) 0.002(3) -0.004(3)
C22 0.013(3) 0.023(3) 0.026(3) -0.004(3) -0.002(2) -0.012(3)
C23 0.020(3) 0.027(3) 0.037(4) -0.010(3) -0.006(3) -0.004(3)
C24 0.018(3) 0.024(3) 0.023(3) -0.005(3) 0.000(3) -0.008(3)
C25 0.021(3) 0.017(3) 0.018(3) -0.006(3) -0.004(3) -0.000(3)
C26 0.020(3) 0.023(3) 0.019(3) -0.005(3) 0.002(3) -0.009(3)
C27 0.027(3) 0.021(3) 0.021(3) -0.013(3) -0.006(3) -0.000(3)
C28 0.045(4) 0.038(4) 0.028(4) -0.021(3) -0.006(3) -0.012(3)
C29 0.025(3) 0.020(3) 0.022(3) -0.006(3) -0.008(3) -0.004(3)
C30 0.022(3) 0.018(3) 0.014(3) -0.006(3) -0.006(2) -0.003(2)
C31 0.018(3) 0.024(3) 0.021(3) -0.005(3) -0.001(3) -0.009(3)
C32 0.023(3) 0.019(3) 0.023(3) -0.008(3) -0.001(3) -0.007(3)
C33 0.028(4) 0.034(4) 0.038(4) -0.011(3) 0.003(3) -0.016(3)

loop_
_atom_type_symbol
_atom_type_description
_atom_type_scat_dispersion_real
_atom_type_scat_dispersion_imag
_atom_type_scat_source
C C 0.003 0.002
;
International Tables for Crystallography
(1992, Vol. C, Tables 4.2.6.8 and 6.1.1.4)
;
H H 0.000 0.000
;
International Tables for Crystallography
(1992, Vol. C, Table 6.1.1.4)
;
F F 0.017 0.010
;
International Tables for Crystallography
(1992, Vol. C, Tables 4.2.6.8 and 6.1.1.4)
;
La La -0.287 2.452
;
International Tables for Crystallography
(1992, Vol. C, Tables 4.2.6.8 and 6.1.1.4)
;
N N 0.006 0.003
;
International Tables for Crystallography
(1992, Vol. C, Tables 4.2.6.8 and 6.1.1.4)
;
O O 0.011 0.006
;
International Tables for Crystallography
(1992, Vol. C, Tables 4.2.6.8 and 6.1.1.4)
;

loop_
_geom_angle_atom_site_label_1
_geom_angle_atom_site_label_2
_geom_angle_atom_site_label_3
_geom_angle
_geom_angle_publ_flag
O1 La1 O2 146.55(13) yes
O1 La1 O3 70.78(12) yes
O1 La1 O4 139.92(13) yes
O1 La1 O5 75.14(10) yes
O1 La1 O6 100.68(12) yes
O1 La1 O7 74.81(13) yes
O1 La1 O8 98.96(11) yes
O2 La1 O3 142.67(11) yes
O2 La1 O4 73.52(12) yes
O2 La1 O5 79.84(11) yes
O2 La1 O6 89.75(13) yes
O2 La1 O7 79.39(12) yes
O2 La1 O8 90.55(11) yes
O3 La1 O4 69.15(11) yes
O3 La1 O5 125.73(12) yes
O3 La1 O6 78.65(13) yes
O3 La1 O7 127.14(12) yes
O3 La1 O8 79.20(13) yes
O4 La1 O5 131.21(11) yes
O4 La1 O6 72.07(12) yes
O4 La1 O7 131.63(12) yes
O4 La1 O8 73.04(12) yes
O5 La1 O6 67.65(13) yes
O5 La1 O7 80.23(12) yes
O5 La1 O8 147.92(14) yes
O6 La1 O7 147.47(11) yes
O6 La1 O8 143.47(12) yes
O7 La1 O8 67.89(12) yes
F19 F10 C28 70.9(12) yes
F19 F12 C28 56.0(9) yes
F10 F19 F12 100.2(14) yes
F10 F19 C28 59.3(10) yes
F12 F19 C28 48.7(8) yes
La1 O1 N1 146.0(4) yes
La1 O2 N2 171.1(4) yes
La1 O3 C20 136.7(3) yes
La1 O4 C22 135.7(3) yes
La1 O5 C25 136.7(4) yes
La1 O6 C27 137.9(4) yes
La1 O7 C30 136.3(4) yes
La1 O8 C32 137.9(4) yes
O1 N1 C1 115.4(4) yes
O1 N1 C7 115.8(5) yes
C1 N1 C7 125.7(4) yes
O2 N2 C10 115.7(5) yes
O2 N2 C16 115.7(4) yes
C10 N2 C16 125.6(4) yes
N1 C1 C2 108.9(4) yes
N1 C1 C3 108.5(6) yes
N1 C1 C4 108.7(4) yes
C2 C1 C3 109.0(4) yes
C2 C1 C4 109.8(6) yes
C3 C1 C4 111.9(4) yes
C1 C4 C5 113.5(6) yes
C4 C5 C6 108.6(4) yes
C5 C6 C7 113.3(5) yes
N1 C7 C6 109.1(5) yes
N1 C7 C8 108.7(4) yes
N1 C7 C9 108.1(4) yes
C6 C7 C8 110.4(5) yes
C6 C7 C9 111.2(4) yes
C8 C7 C9 109.3(6) yes
N2 C10 C11 108.8(4) yes
N2 C10 C12 108.0(4) yes
N2 C10 C13 109.0(5) yes
C11 C10 C12 109.3(5) yes
C11 C10 C13 111.7(4) yes
C12 C10 C13 109.9(4) yes
C10 C13 C14 113.7(5) yes
C13 C14 C15 108.1(4) yes
C14 C15 C16 113.1(6) yes
N2 C16 C15 108.3(4) yes
N2 C16 C17 108.9(5) yes
N2 C16 C18 107.8(4) yes
C15 C16 C17 112.1(4) yes
C15 C16 C18 109.6(6) yes
C17 C16 C18 110.0(5) yes
F1 C19 F2 106.5(4) yes
F1 C19 F3 106.7(6) yes
F1 C19 C20 111.2(4) yes
F2 C19 F3 106.9(5) yes
F2 C19 C20 110.8(6) yes
F3 C19 C20 114.3(4) yes
O3 C20 C19 112.8(4) yes
O3 C20 C21 128.2(6) yes
C19 C20 C21 118.9(5) yes
C20 C21 C22 121.7(6) yes
O4 C22 C21 128.4(5) yes
O4 C22 C23 113.0(5) yes
C21 C22 C23 118.5(6) yes
F4 C23 F5 106.9(4) yes
F4 C23 F6 107.2(5) yes
F4 C23 C22 110.3(6) yes
F5 C23 F6 107.0(6) yes
F5 C23 C22 113.9(5) yes
F6 C23 C22 111.2(4) yes
F7 C24 F8 107.7(4) yes
F7 C24 F9 106.7(4) yes
F7 C24 C25 113.6(6) yes
F8 C24 F9 106.9(6) yes
F8 C24 C25 111.5(4) yes
F9 C24 C25 110.2(4) yes
O5 C25 C24 113.4(6) yes
O5 C25 C26 128.8(5) yes
C24 C25 C26 117.8(5) yes
C25 C26 C27 121.3(5) yes
O6 C27 C26 127.5(6) yes
O6 C27 C28 115.0(5) yes
C26 C27 C28 117.5(5) yes
F10 C28 F11 99.7(6) yes
F10 C28 F12 115.1(8) yes
F10 C28 F19 49.8(11) yes
F10 C28 C27 112.0(8) yes
F11 C28 F12 102.9(7) yes
F11 C28 F19 139.3(13) yes
F11 C28 C27 112.0(5) yes
F12 C28 F19 75.3(12) yes
F12 C28 C27 113.8(6) yes
F19 C28 C27 105.4(14) yes
F13 C29 F14 106.9(5) yes
F13 C29 F15 107.3(4) yes
F13 C29 C30 111.6(4) yes
F14 C29 F15 106.5(4) yes
F14 C29 C30 112.7(4) yes
F15 C29 C30 111.6(5) yes
O7 C30 C29 112.6(4) yes
O7 C30 C31 129.3(6) yes
C29 C30 C31 118.0(6) yes
C30 C31 C32 120.8(6) yes
O8 C32 C31 127.5(5) yes
O8 C32 C33 116.4(6) yes
C31 C32 C33 116.1(6) yes
F16 C33 F17 109.1(5) yes
F16 C33 F18 103.2(6) yes
F16 C33 C32 111.8(5) yes
F17 C33 F18 106.3(5) yes
F17 C33 C32 113.2(6) yes
F18 C33 C32 112.6(5) yes
C1 C2 H1 109.503 no
C1 C2 H2 109.495 no
C1 C2 H3 109.506 no
H1 C2 H2 109.440 no
H1 C2 H3 109.445 no
H2 C2 H3 109.439 no
C1 C3 H4 109.500 no
C1 C3 H5 109.510 no
C1 C3 H6 109.494 no
H4 C3 H5 109.447 no
H4 C3 H6 109.438 no
H5 C3 H6 109.438 no
C1 C4 H7 108.857 no
C1 C4 H8 108.846 no
C5 C4 H7 108.069 no
C5 C4 H8 108.062 no
H7 C4 H8 109.494 no
C4 C5 H9 109.618 no
C4 C5 H10 109.621 no
C6 C5 H9 109.760 no
C6 C5 H10 109.742 no
H9 C5 H10 109.499 no
C5 C6 H11 108.187 no
C5 C6 H12 108.150 no
C7 C6 H11 108.820 no
C7 C6 H12 108.803 no
H11 C6 H12 109.495 no
C7 C8 H13 109.508 no
C7 C8 H14 109.516 no
C7 C8 H15 109.468 no
H13 C8 H14 109.448 no
H13 C8 H15 109.442 no
H14 C8 H15 109.446 no
C7 C9 H16 109.489 no
C7 C9 H17 109.507 no
C7 C9 H18 109.502 no
H16 C9 H17 109.446 no
H16 C9 H18 109.444 no
H17 C9 H18 109.438 no
C10 C11 H19 109.491 no
C10 C11 H20 109.515 no
C10 C11 H21 109.490 no
H19 C11 H20 109.440 no
H19 C11 H21 109.444 no
H20 C11 H21 109.448 no
C10 C12 H22 109.490 no
C10 C12 H23 109.517 no
C10 C12 H24 109.497 no
H22 C12 H23 109.443 no
H22 C12 H24 109.446 no
H23 C12 H24 109.434 no
C10 C13 H25 108.874 no
C10 C13 H26 108.860 no
C14 C13 H25 107.926 no
C14 C13 H26 107.978 no
H25 C13 H26 109.485 no
C13 C14 H27 109.617 no
C13 C14 H28 109.583 no
C15 C14 H27 110.026 no
C15 C14 H28 110.006 no
H27 C14 H28 109.498 no
C14 C15 H29 108.025 no
C14 C15 H30 108.082 no
C16 C15 H29 109.061 no
C16 C15 H30 109.056 no
H29 C15 H30 109.491 no
C16 C17 H31 109.530 no
C16 C17 H32 109.468 no
C16 C17 H33 109.501 no
H31 C17 H32 109.447 no
H31 C17 H33 109.442 no
H32 C17 H33 109.439 no
C16 C18 H34 109.491 no
C16 C18 H35 109.491 no
C16 C18 H36 109.513 no
H34 C18 H35 109.446 no
H34 C18 H36 109.445 no
H35 C18 H36 109.441 no
C20 C21 H37 119.163 no
C22 C21 H37 119.138 no
C25 C26 H38 119.346 no
C27 C26 H38 119.386 no
C30 C31 H39 119.597 no
C32 C31 H39 119.652 no

loop_
_geom_bond_atom_site_label_1
_geom_bond_atom_site_label_2
_geom_bond_distance
_geom_bond_publ_flag
La1 O1 2.446(3) yes
La1 O2 2.419(4) yes
La1 O3 2.476(4) yes
La1 O4 2.502(4) yes
La1 O5 2.523(3) yes
La1 O6 2.510(5) yes
La1 O7 2.524(5) yes
La1 O8 2.505(4) yes
F1 C19 1.343(7) yes
F2 C19 1.343(7) yes
F3 C19 1.334(7) yes
F4 C23 1.338(8) yes
F5 C23 1.327(8) yes
F6 C23 1.327(7) yes
F7 C24 1.330(7) yes
F8 C24 1.333(6) yes
F9 C24 1.345(8) yes
F10 F19 1.15(3) yes
F10 C28 1.297(9) yes
F11 C28 1.333(8) yes
F12 F19 1.66(3) yes
F12 C28 1.292(9) yes
F13 C29 1.335(6) yes
F14 C29 1.348(7) yes
F15 C29 1.336(5) yes
F16 C33 1.327(8) yes
F17 C33 1.322(10) yes
F18 C33 1.340(7) yes
F19 C28 1.43(2) yes
O1 N1 1.292(6) yes
O2 N2 1.289(5) yes
O3 C20 1.267(7) yes
O4 C22 1.261(7) yes
O5 C25 1.254(7) yes
O6 C27 1.250(6) yes
O7 C30 1.253(7) yes
O8 C32 1.249(8) yes
N1 C1 1.497(7) yes
N1 C7 1.495(7) yes
N2 C10 1.496(7) yes
N2 C16 1.500(7) yes
C1 C2 1.517(8) yes
C1 C3 1.538(8) yes
C1 C4 1.526(8) yes
C4 C5 1.513(8) yes
C5 C6 1.516(8) yes
C6 C7 1.527(8) yes
C7 C8 1.519(7) yes
C7 C9 1.540(10) yes
C10 C11 1.544(10) yes
C10 C12 1.525(7) yes
C10 C13 1.528(8) yes
C13 C14 1.513(7) yes
C14 C15 1.521(9) yes
C15 C16 1.537(8) yes
C16 C17 1.528(8) yes
C16 C18 1.529(8) yes
C19 C20 1.523(9) yes
C20 C21 1.380(6) yes
C21 C22 1.393(8) yes
C22 C23 1.536(7) yes
C24 C25 1.541(8) yes
C25 C26 1.374(10) yes
C26 C27 1.402(8) yes
C27 C28 1.523(11) yes
C29 C30 1.536(9) yes
C30 C31 1.374(7) yes
C31 C32 1.416(9) yes
C32 C33 1.515(7) yes
C2 H1 0.960 no
C2 H2 0.960 no
C2 H3 0.960 no
C3 H4 0.960 no
C3 H5 0.960 no
C3 H6 0.960 no
C4 H7 0.970 no
C4 H8 0.970 no
C5 H9 0.970 no
C5 H10 0.970 no
C6 H11 0.970 no
C6 H12 0.970 no
C8 H13 0.960 no
C8 H14 0.960 no
C8 H15 0.960 no
C9 H16 0.960 no
C9 H17 0.960 no
C9 H18 0.960 no
C11 H19 0.960 no
C11 H20 0.960 no
C11 H21 0.960 no
C12 H22 0.960 no
C12 H23 0.960 no
C12 H24 0.960 no
C13 H25 0.970 no
C13 H26 0.970 no
C14 H27 0.970 no
C14 H28 0.970 no
C15 H29 0.970 no
C15 H30 0.970 no
C17 H31 0.960 no
C17 H32 0.960 no
C17 H33 0.960 no
C18 H34 0.960 no
C18 H35 0.960 no
C18 H36 0.960 no
C21 H37 0.930 no
C26 H38 0.930 no
C31 H39 0.930 no

loop_
_geom_contact_atom_site_label_1
_geom_contact_atom_site_label_2
_geom_contact_distance
_geom_contact_publ_flag
_geom_contact_site_symmetry_2
F1 O3 2.781(6) no .
F1 C21 3.411(6) no .
F2 O3 2.755(5) no .
F2 C21 3.437(6) no .
F3 O3 3.500(6) no .
F3 C21 2.740(7) no .
F4 O4 2.759(4) no .
F4 C17 3.507(9) no .
F4 C21 3.447(6) no .
F5 O4 3.496(5) no .
F5 C21 2.739(5) no .
F6 O4 2.787(5) no .
F6 C11 3.423(8) no .
F6 C21 3.409(6) no .
F7 O5 3.496(5) no .
F7 C26 2.716(6) no .
F8 O5 2.763(4) no .
F8 C26 3.446(7) no .
F9 O5 2.802(5) no .
F9 C26 3.384(8) no .
F10 O6 3.155(8) no .
F10 C26 3.014(11) no .
F11 O6 3.395(7) no .
F11 C26 2.800(10) no .
F12 O6 2.625(8) no .
F12 C26 3.587(8) no .
F13 O7 2.805(6) no .
F13 C31 3.384(7) no .
F14 O7 3.492(6) no .
F14 C31 2.702(8) no .
F15 O7 2.762(5) no .
F15 C31 3.445(6) no .
F16 O8 3.198(6) no .
F16 C31 2.992(6) no .
F17 O8 2.611(5) no .
F18 O8 3.384(6) no .
F18 C31 2.828(6) no .
F19 O6 2.69(3) no .
F19 C26 3.44(3) no .
O1 C2 2.753(8) no .
O1 C3 2.978(6) no .
O1 C8 2.751(7) no .
O1 C9 2.981(7) no .
O2 C11 3.000(7) no .
O2 C12 2.737(6) no .
O2 C17 3.002(6) no .
O2 C18 2.739(8) no .
O3 N1 3.148(5) no .
O3 C2 3.441(6) no .
O3 C8 3.497(8) no .
O3 C22 2.903(6) no .
O4 C20 2.908(7) no .
O5 C27 2.896(8) no .
O6 C2 3.557(6) no .
O6 C22 3.584(6) no .
O6 C25 2.881(7) no .
O7 C32 2.903(6) no .
O8 C30 2.885(7) no .
N1 C5 2.833(7) no .
N2 C14 2.842(6) no .
C1 C6 2.983(7) no .
C1 C9 3.391(10) no .
C3 C5 3.184(8) no .
C3 C7 3.404(7) no .
C3 C9 3.446(9) no .
C4 C7 2.976(9) no .
C5 C9 3.173(11) no .
C10 C15 2.980(9) no .
C10 C17 3.399(7) no .
C11 C14 3.199(10) no .
C11 C16 3.414(10) no .
C11 C17 3.470(10) no .
C13 C16 2.985(7) no .
C14 C17 3.181(8) no .
F1 F8 2.996(5) no 1_655
F2 F15 2.988(4) no 1_655
F3 F8 2.975(5) no 1_655
F3 F15 2.966(5) no 1_655
F3 O1 3.325(6) no 1_655
F3 O5 3.479(5) no 1_655
F3 O7 3.482(4) no 1_655
F3 C3 3.515(9) no 1_655
F3 C9 3.572(7) no 1_655
F4 F13 3.296(5) no 1_655
F5 F9 3.280(5) no 1_655
F5 F13 3.280(5) no 1_655
F5 O2 3.187(6) no 1_655
F5 O5 3.497(6) no 1_655
F5 O7 3.486(5) no 1_655
F5 N2 3.283(5) no 1_655
F5 C12 3.514(8) no 1_655
F5 C18 3.519(6) no 1_655
F6 F9 3.294(6) no 1_655
F7 F10 3.589(11) no 2_567
F7 F11 3.158(8) no 2_567
F7 F12 3.320(7) no 1_455
F7 C14 3.392(6) no 1_465
F8 F1 2.996(5) no 1_455
F8 F3 2.975(5) no 1_455
F8 F12 3.555(6) no 1_455
F8 C19 3.288(8) no 1_455
F8 C20 3.501(8) no 1_455
F8 C21 3.392(8) no 1_455
F9 F5 3.280(5) no 1_455
F9 F6 3.294(6) no 1_455
F9 F12 3.069(5) no 1_455
F9 C13 3.447(6) no 2_557
F9 C21 3.231(7) no 1_455
F9 C22 3.493(8) no 1_455
F9 C23 3.512(8) no 1_455
F10 F7 3.589(11) no 2_567
F11 F7 3.158(8) no 2_567
F11 F11 3.502(7) no 2_567
F11 C14 3.571(10) no 1_565
F11 C26 3.554(7) no 2_567
F12 F7 3.320(7) no 1_655
F12 F8 3.555(6) no 1_655
F12 F9 3.069(5) no 1_655
F12 C15 3.555(8) no 1_565
F12 C24 3.565(7) no 1_655
F13 F4 3.296(5) no 1_455
F13 F5 3.280(5) no 1_455
F13 F17 3.125(7) no 1_455
F13 C4 3.471(7) no 1_545
F13 C21 3.223(6) no 1_455
F13 C22 3.398(6) no 1_455
F13 C23 3.490(7) no 1_455
F14 F17 3.280(6) no 1_455
F14 F18 3.513(5) no 2_656
F14 C5 3.497(7) no 1_545
F14 C5 3.426(7) no 2_566
F15 F2 2.988(4) no 1_455
F15 F3 2.966(5) no 1_455
F15 C9 3.540(6) no 2_566
F15 C19 3.243(6) no 1_455
F15 C20 3.384(6) no 1_455
F15 C21 3.330(6) no 1_455
F16 F18 3.458(8) no 2_656
F16 C3 3.564(7) no 1_645
F17 F13 3.125(7) no 1_655
F17 F14 3.280(6) no 1_655
F17 C29 3.593(9) no 1_655
F18 F14 3.513(5) no 2_656
F18 F16 3.458(8) no 2_656
F18 F18 3.439(8) no 2_656
F18 C5 3.453(8) no 2_666
F18 C6 3.582(8) no 2_666
F18 C31 3.600(8) no 2_656
F19 C11 3.22(3) no 2_657
F19 C14 3.52(4) no 2_657
O1 F3 3.325(6) no 1_455
O2 F5 3.187(6) no 1_455
O5 F3 3.479(5) no 1_455
O5 F5 3.497(6) no 1_455
O7 F3 3.482(4) no 1_455
O7 F5 3.486(5) no 1_455
N2 F5 3.283(5) no 1_455
C3 F3 3.515(9) no 1_455
C3 F16 3.564(7) no 1_465
C4 F13 3.471(7) no 1_565
C5 F14 3.497(7) no 1_565
C5 F14 3.426(7) no 2_566
C5 F18 3.453(8) no 2_666
C6 F18 3.582(8) no 2_666
C9 F3 3.572(7) no 1_455
C9 F15 3.540(6) no 2_566
C11 F19 3.22(3) no 2_657
C12 F5 3.514(8) no 1_455
C13 F9 3.447(6) no 2_557
C14 F7 3.392(6) no 1_645
C14 F11 3.571(10) no 1_545
C14 F19 3.52(4) no 2_657
C15 F12 3.555(8) no 1_545
C18 F5 3.519(6) no 1_455
C19 F8 3.288(8) no 1_655
C19 F15 3.243(6) no 1_655
C20 F8 3.501(8) no 1_655
C20 F15 3.384(6) no 1_655
C21 F8 3.392(8) no 1_655
C21 F9 3.231(7) no 1_655
C21 F13 3.223(6) no 1_655
C21 F15 3.330(6) no 1_655
C22 F9 3.493(8) no 1_655
C22 F13 3.398(6) no 1_655
C23 F9 3.512(8) no 1_655
C23 F13 3.490(7) no 1_655
C24 F12 3.565(7) no 1_455
C26 F11 3.554(7) no 2_567
C29 F17 3.593(9) no 1_455
C31 F18 3.600(8) no 2_656
La1 H3 3.4406 no .
La1 H13 3.5403 no .
F1 H1 2.6878 no .
F1 H8 3.0522 no .
F1 H37 3.5631 no .
F2 H12 3.0832 no .
F2 H15 2.7365 no .
F3 H37 2.3810 no .
F4 H31 3.1870 no .
F4 H33 3.0031 no .
F5 H37 2.3798 no .
F6 H19 2.9159 no .
F6 H21 3.1381 no .
F6 H37 3.5572 no .
F7 H38 2.3449 no .
F8 H4 3.0742 no .
F9 H22 3.2518 no .
F9 H24 3.5730 no .
F9 H38 3.5383 no .
F10 H38 2.9550 no .
F11 H38 2.5228 no .
F13 H34 3.5740 no .
F13 H36 3.2650 no .
F13 H39 3.5326 no .
F14 H39 2.3298 no .
F15 H18 3.2060 no .
F16 H39 2.9029 no .
F18 H39 2.5827 no .
F19 H19 3.2168 no .
O1 H1 2.9583 no .
O1 H3 2.4685 no .
O1 H4 2.7144 no .
O1 H6 3.2934 no .
O1 H13 2.4673 no .
O1 H15 2.9523 no .
O1 H16 3.2954 no .
O1 H18 2.7171 no .
O2 H19 2.7437 no .
O2 H21 3.3175 no .
O2 H22 2.9345 no .
O2 H24 2.4496 no .
O2 H31 3.3208 no .
O2 H33 2.7454 no .
O2 H34 2.4516 no .
O2 H36 2.9367 no .
O3 H1 2.7922 no .
O3 H3 3.3963 no .
O3 H13 3.4621 no .
O3 H15 2.8484 no .
O3 H37 3.1805 no .
O4 H19 2.8751 no .
O4 H33 2.9242 no .
O4 H37 3.1868 no .
O5 H3 3.0056 no .
O5 H4 3.5271 no .
O5 H22 3.5611 no .
O5 H24 2.8500 no .
O5 H38 3.1685 no .
O6 H1 3.3884 no .
O6 H3 2.8662 no .
O6 H19 3.2060 no .
O6 H24 2.9893 no .
O6 H38 3.1781 no .
O7 H13 3.1453 no .
O7 H34 2.8877 no .
O7 H36 3.5910 no .
O7 H39 3.1728 no .
O8 H13 2.9322 no .
O8 H15 3.4481 no .
O8 H33 3.3114 no .
O8 H34 3.0720 no .
O8 H39 3.1922 no .
N1 H1 2.6334 no .
N1 H2 3.2831 no .
N1 H3 2.6336 no .
N1 H4 2.6440 no .
N1 H5 3.2933 no .
N1 H6 2.6442 no .
N1 H7 3.2813 no .
N1 H8 2.7416 no .
N1 H9 3.0548 no .
N1 H11 3.2827 no .
N1 H12 2.7522 no .
N1 H13 2.6306 no .
N1 H14 3.2808 no .
N1 H15 2.6303 no .
N1 H16 2.6364 no .
N1 H17 3.2876 no .
N1 H18 2.6365 no .
N2 H19 2.6552 no .
N2 H20 3.3006 no .
N2 H21 2.6553 no .
N2 H22 2.6229 no .
N2 H23 3.2776 no .
N2 H24 2.6230 no .
N2 H25 3.2846 no .
N2 H26 2.7502 no .
N2 H27 3.0623 no .
N2 H29 3.2906 no .
N2 H30 2.7399 no .
N2 H31 2.6461 no .
N2 H32 3.2941 no .
N2 H33 2.6459 no .
N2 H34 2.6258 no .
N2 H35 3.2820 no .
N2 H36 2.6261 no .
C1 H9 2.7257 no .
C1 H10 3.3668 no .
C1 H12 3.2655 no .
C1 H16 3.1425 no .
C2 H4 2.6555 no .
C2 H5 2.6785 no .
C2 H6 3.3173 no .
C2 H7 2.7758 no .
C2 H8 2.5621 no .
C3 H1 3.3214 no .
C3 H2 2.6755 no .
C3 H3 2.6479 no .
C3 H7 2.6302 no .
C3 H8 3.3543 no .
C3 H9 2.8688 no .
C3 H16 2.8702 no .
C4 H1 2.6609 no .
C4 H2 2.6765 no .
C4 H3 3.3197 no .
C4 H4 3.3592 no .
C4 H5 2.7284 no .
C4 H6 2.7272 no .
C4 H11 3.2924 no .
C4 H12 2.6184 no .
C4 H16 3.5425 no .
C5 H5 3.5342 no .
C5 H6 2.8830 no .
C5 H16 2.8642 no .
C5 H17 3.5246 no .
C6 H6 3.5636 no .
C6 H7 3.2920 no .
C6 H8 2.6130 no .
C6 H13 3.3290 no .
C6 H14 2.6857 no .
C6 H15 2.6792 no .
C6 H16 2.7138 no .
C6 H17 2.7183 no .
C6 H18 3.3528 no .
C7 H6 3.1600 no .
C7 H8 3.2504 no .
C7 H9 2.7316 no .
C7 H10 3.3693 no .
C8 H11 2.7906 no .
C8 H12 2.5732 no .
C8 H16 3.3241 no .
C8 H17 2.6892 no .
C8 H18 2.6623 no .
C9 H6 2.8713 no .
C9 H9 2.8600 no .
C9 H11 2.6169 no .
C9 H12 3.3476 no .
C9 H13 2.6545 no .
C9 H14 2.6877 no .
C9 H15 3.3277 no .
C10 H27 2.7321 no .
C10 H28 3.3709 no .
C10 H30 3.2462 no .
C10 H31 3.1535 no .
C11 H22 3.3365 no .
C11 H23 2.6925 no .
C11 H24 2.6666 no .
C11 H25 2.6266 no .
C11 H26 3.3574 no .
C11 H27 2.8867 no .
C11 H31 2.8968 no .
C12 H19 2.6673 no .
C12 H20 2.7006 no .
C12 H21 3.3328 no .
C12 H25 2.7951 no .
C12 H26 2.5631 no .
C13 H19 3.3630 no .
C13 H20 2.7280 no .
C13 H21 2.7335 no .
C13 H22 2.6700 no .
C13 H23 2.6886 no .
C13 H24 3.3286 no .
C13 H29 3.2893 no .
C13 H30 2.6049 no .
C13 H31 3.5504 no .
C14 H20 3.5447 no .
C14 H21 2.9032 no .
C14 H31 2.8735 no .
C14 H32 3.5301 no .
C15 H21 3.5894 no .
C15 H25 3.2904 no .
C15 H26 2.6077 no .
C15 H31 2.7278 no .
C15 H32 2.7293 no .
C15 H33 3.3635 no .
C15 H34 3.3355 no .
C15 H35 2.6996 no .
C15 H36 2.6663 no .
C16 H21 3.1719 no .
C16 H26 3.2665 no .
C16 H27 2.7329 no .
C16 H28 3.3817 no .
C17 H21 2.8970 no .
C17 H27 2.8658 no .
C17 H29 2.6430 no .
C17 H30 3.3573 no .
C17 H34 2.6746 no .
C17 H35 2.6946 no .
C17 H36 3.3326 no .
C18 H29 2.7983 no .
C18 H30 2.5756 no .
C18 H31 3.3327 no .
C18 H32 2.6991 no .
C18 H33 2.6698 no .
C19 H1 3.5182 no .
C19 H15 3.5966 no .
C19 H37 2.6225 no .
C20 H1 3.4389 no .
C20 H15 3.5212 no .
C23 H37 2.6350 no .
C24 H38 2.6089 no .
C25 H3 3.0242 no .
C25 H24 2.8356 no .
C26 H3 2.9882 no .
C26 H24 2.9265 no .
C27 H3 2.9105 no .
C27 H24 2.9651 no .
C28 H38 2.6187 no .
C29 H39 2.6125 no .
C30 H13 3.1350 no .
C30 H34 2.8898 no .
C31 H13 3.0731 no .
C31 H34 2.9962 no .
C32 H13 2.9567 no .
C32 H34 3.0598 no .
C33 H39 2.6014 no .
H1 H4 3.5298 no .
H1 H5 3.5601 no .
H1 H7 3.0856 no .
H1 H8 2.3743 no .
H2 H4 2.9401 no .
H2 H5 2.5108 no .
H2 H6 3.5530 no .
H2 H7 2.6188 no .
H2 H8 2.7906 no .
H3 H4 2.4566 no .
H3 H5 2.9334 no .
H3 H6 3.5212 no .
H3 H8 3.4604 no .
H3 H38 3.5479 no .
H4 H7 3.5223 no .
H4 H16 3.1673 no .
H4 H18 3.5507 no .
H5 H7 2.4677 no .
H5 H8 3.5422 no .
H5 H9 3.2148 no .
H6 H7 2.8606 no .
H6 H9 2.3188 no .
H6 H16 2.1239 no .
H6 H18 3.1565 no .
H7 H9 2.3425 no .
H7 H10 2.3150 no .
H7 H12 3.4892 no .
H8 H9 2.8190 no .
H8 H10 2.3324 no .
H8 H11 3.4870 no .
H8 H12 2.3995 no .
H9 H11 2.3460 no .
H9 H12 2.8232 no .
H9 H16 2.3017 no .
H9 H17 3.2082 no .
H10 H11 2.3245 no .
H10 H12 2.3350 no .
H11 H14 2.6339 no .
H11 H15 3.1095 no .
H11 H16 2.8430 no .
H11 H17 2.4523 no .
H11 H18 3.5114 no .
H12 H13 3.4727 no .
H12 H14 2.7940 no .
H12 H15 2.3954 no .
H12 H17 3.5329 no .
H13 H16 3.5267 no .
H13 H17 2.9419 no .
H13 H18 2.4629 no .
H14 H16 3.5647 no .
H14 H17 2.5274 no .
H14 H18 2.9509 no .
H15 H17 3.5705 no .
H15 H18 3.5347 no .
H19 H22 3.5421 no .
H19 H23 2.9484 no .
H19 H24 2.4723 no .
H19 H25 3.5189 no .
H19 H31 3.1992 no .
H19 H33 3.5834 no .
H20 H22 3.5794 no .
H20 H23 2.5359 no .
H20 H24 2.9595 no .
H20 H25 2.4605 no .
H20 H26 3.5386 no .
H20 H27 3.2312 no .
H21 H23 3.5717 no .
H21 H24 3.5363 no .
H21 H25 2.8579 no .
H21 H27 2.3419 no .
H21 H31 2.1531 no .
H21 H33 3.1795 no .
H22 H25 3.1064 no .
H22 H26 2.3769 no .
H23 H25 2.6438 no .
H23 H26 2.7883 no .
H24 H26 3.4623 no .
H24 H38 3.5026 no .
H25 H27 2.3405 no .
H25 H28 2.3133 no .
H25 H30 3.4788 no .
H26 H27 2.8186 no .
H26 H28 2.3300 no .
H26 H29 3.4765 no .
H26 H30 2.3824 no .
H27 H29 2.3597 no .
H27 H30 2.8287 no .
H27 H31 2.3093 no .
H27 H32 3.2124 no .
H28 H29 2.3253 no .
H28 H30 2.3473 no .
H29 H31 2.8721 no .
H29 H32 2.4790 no .
H29 H33 3.5354 no .
H29 H35 2.6514 no .
H29 H36 3.0947 no .
H30 H32 3.5464 no .
H30 H34 3.4709 no .
H30 H35 2.8133 no .
H30 H36 2.3782 no .
H31 H34 3.5443 no .
H31 H35 3.5734 no .
H32 H34 2.9661 no .
H32 H35 2.5363 no .
H32 H36 3.5744 no .
H33 H34 2.4836 no .
H33 H35 2.9519 no .
H33 H36 3.5431 no .
H34 H39 3.5553 no .
F1 H4 3.4917 no 1_655
F1 H29 3.4343 no 1_565
F1 H32 3.3607 no 1_565
F1 H35 2.8017 no 1_565
F2 H14 2.8042 no 2_666
F2 H17 3.5763 no 2_666
F2 H18 3.5045 no 1_655
F3 H4 2.7908 no 1_655
F3 H6 3.4037 no 1_655
F3 H16 3.4500 no 1_655
F3 H18 2.8570 no 1_655
F4 H2 3.1465 no 1_645
F4 H5 3.1058 no 1_645
F4 H7 3.5443 no 1_645
F4 H36 3.1379 no 1_655
F5 H22 2.7558 no 1_655
F5 H36 2.7615 no 1_655
F6 H20 3.1459 no 2_657
F6 H22 3.1829 no 1_655
F6 H23 3.1586 no 2_657
F6 H25 3.4133 no 2_657
F7 H25 3.3761 no 2_557
F7 H27 2.8779 no 1_465
F7 H28 3.2273 no 1_465
F7 H28 2.7772 no 2_557
F7 H29 3.1958 no 1_465
F8 H29 2.7465 no 1_465
F8 H32 2.8863 no 1_465
F8 H37 3.0871 no 1_455
F9 H25 2.5976 no 2_557
F9 H28 3.5814 no 2_557
F9 H37 2.9766 no 1_455
F10 H20 3.4675 no 2_657
F10 H21 2.9465 no 2_657
F10 H27 2.9505 no 2_657
F10 H38 3.3790 no 2_567
F11 H28 2.8002 no 1_565
F11 H30 3.2329 no 1_565
F11 H38 2.6494 no 2_567
F12 H25 3.5396 no 2_657
F12 H27 3.3578 no 2_657
F12 H28 2.9191 no 1_565
F12 H28 3.5976 no 2_657
F12 H29 2.9967 no 1_565
F12 H30 3.5613 no 1_565
F13 H7 2.5650 no 1_545
F13 H37 3.0786 no 1_455
F14 H7 3.2978 no 1_545
F14 H9 2.8663 no 2_566
F14 H10 2.7336 no 1_545
F14 H10 3.3880 no 2_566
F14 H11 3.0384 no 2_566
F14 H16 3.4170 no 2_566
F14 H17 3.4041 no 2_566
F15 H11 2.7689 no 2_566
F15 H17 2.7104 no 2_566
F15 H37 3.1307 no 1_455
F16 H5 3.4908 no 1_645
F16 H6 2.7946 no 1_645
F16 H9 3.1662 no 1_645
F16 H16 3.4684 no 1_645
F16 H39 3.1843 no 2_656
F17 H9 3.2268 no 1_645
F17 H10 2.9527 no 2_666
F17 H11 3.0311 no 2_666
F18 H10 2.6579 no 2_666
F18 H11 3.5096 no 2_666
F18 H12 3.1896 no 2_666
F18 H39 2.7205 no 2_656
F19 H20 2.8156 no 2_657
F19 H21 2.7867 no 2_657
F19 H25 3.0924 no 2_657
F19 H27 2.8291 no 2_657
O5 H37 3.0110 no 1_455
O7 H37 3.0501 no 1_455
C2 H35 3.4648 no 1_565
C2 H36 3.5616 no 1_565
C3 H32 3.0331 no 1_465
C3 H33 3.5642 no 1_465
C4 H35 3.3864 no 1_565
C4 H36 3.5746 no 1_565
C9 H17 3.1333 no 2_566
C9 H18 3.4503 no 2_566
C11 H20 3.0149 no 2_657
C12 H22 3.4582 no 2_557
C12 H23 3.3683 no 2_557
C12 H26 3.3844 no 2_557
C13 H23 3.5104 no 2_557
C17 H4 3.5225 no 1_645
C17 H5 3.0520 no 1_645
C18 H2 3.4344 no 1_545
C18 H7 3.5426 no 1_545
C18 H8 3.3566 no 1_545
C23 H22 3.5538 no 1_655
C23 H36 3.5365 no 1_655
C24 H25 3.5116 no 2_557
C24 H29 3.5198 no 1_465
C24 H37 3.4222 no 1_455
C28 H28 3.4781 no 1_565
C29 H7 3.4202 no 1_545
C29 H11 3.4754 no 2_566
C29 H17 3.5250 no 2_566
C29 H37 3.4828 no 1_455
C33 H10 3.3768 no 2_666
C33 H39 3.5793 no 2_656
H1 H29 3.3582 no 1_565
H1 H30 3.4405 no 1_565
H1 H35 2.9785 no 1_565
H1 H36 3.4744 no 1_565
H2 F4 3.1465 no 1_465
H2 C18 3.4344 no 1_565
H2 H29 3.5993 no 1_565
H2 H30 2.9519 no 1_565
H2 H35 3.1541 no 1_565
H2 H36 2.8724 no 1_565
H4 F1 3.4917 no 1_455
H4 F3 2.7908 no 1_455
H4 C17 3.5225 no 1_465
H4 H32 2.7041 no 1_465
H5 F4 3.1058 no 1_465
H5 F16 3.4908 no 1_465
H5 C17 3.0520 no 1_465
H5 H31 3.3455 no 1_465
H5 H32 2.5834 no 1_465
H5 H33 2.7822 no 1_465
H6 F3 3.4037 no 1_455
H6 F16 2.7946 no 1_465
H6 H32 3.3949 no 1_465
H7 F4 3.5443 no 1_465
H7 F13 2.5650 no 1_565
H7 F14 3.2978 no 1_565
H7 C18 3.5426 no 1_565
H7 C29 3.4202 no 1_565
H7 H35 3.2745 no 1_565
H7 H36 3.0615 no 1_565
H8 C18 3.3566 no 1_565
H8 H35 2.6951 no 1_565
H8 H36 3.2705 no 1_565
H9 F14 2.8663 no 2_566
H9 F16 3.1662 no 1_465
H9 F17 3.2268 no 1_465
H10 F14 2.7336 no 1_565
H10 F14 3.3880 no 2_566
H10 F17 2.9527 no 2_666
H10 F18 2.6579 no 2_666
H10 C33 3.3768 no 2_666
H10 H39 3.5781 no 1_565
H11 F14 3.0384 no 2_566
H11 F15 2.7689 no 2_566
H11 F17 3.0311 no 2_666
H11 F18 3.5096 no 2_666
H11 C29 3.4754 no 2_566
H11 H15 3.4588 no 2_666
H12 F18 3.1896 no 2_666
H12 H14 3.0593 no 2_666
H12 H15 3.4841 no 2_666
H14 F2 2.8042 no 2_666
H14 H12 3.0593 no 2_666
H14 H14 3.4213 no 2_666
H14 H15 3.1558 no 2_666
H15 H11 3.4588 no 2_666
H15 H12 3.4841 no 2_666
H15 H14 3.1558 no 2_666
H16 F3 3.4500 no 1_455
H16 F14 3.4170 no 2_566
H16 F16 3.4684 no 1_465
H17 F2 3.5763 no 2_666
H17 F14 3.4041 no 2_566
H17 F15 2.7104 no 2_566
H17 C9 3.1333 no 2_566
H17 C29 3.5250 no 2_566
H17 H17 2.7405 no 2_566
H17 H18 2.6723 no 2_566
H18 F2 3.5045 no 1_455
H18 F3 2.8570 no 1_455
H18 C9 3.4503 no 2_566
H18 H17 2.6723 no 2_566
H18 H18 3.4182 no 2_566
H19 H20 2.8889 no 2_657
H20 F6 3.1459 no 2_657
H20 F10 3.4675 no 2_657
H20 F19 2.8156 no 2_657
H20 C11 3.0149 no 2_657
H20 H19 2.8889 no 2_657
H20 H20 2.4367 no 2_657
H20 H21 3.2813 no 2_657
H21 F10 2.9465 no 2_657
H21 F19 2.7867 no 2_657
H21 H20 3.2813 no 2_657
H22 F5 2.7558 no 1_455
H22 F6 3.1829 no 1_455
H22 C12 3.4582 no 2_557
H22 C23 3.5538 no 1_455
H22 H22 3.3061 no 2_557
H22 H23 2.8037 no 2_557
H22 H25 3.1900 no 2_557
H22 H26 3.2286 no 2_557
H23 F6 3.1586 no 2_657
H23 C12 3.3683 no 2_557
H23 C13 3.5104 no 2_557
H23 H22 2.8037 no 2_557
H23 H23 3.1151 no 2_557
H23 H25 3.4961 no 2_557
H23 H26 2.7722 no 2_557
H25 F6 3.4133 no 2_657
H25 F7 3.3761 no 2_557
H25 F9 2.5976 no 2_557
H25 F12 3.5396 no 2_657
H25 F19 3.0924 no 2_657
H25 C24 3.5116 no 2_557
H25 H22 3.1900 no 2_557
H25 H23 3.4961 no 2_557
H26 C12 3.3844 no 2_557
H26 H22 3.2286 no 2_557
H26 H23 2.7722 no 2_557
H27 F7 2.8779 no 1_645
H27 F10 2.9505 no 2_657
H27 F12 3.3578 no 2_657
H27 F19 2.8291 no 2_657
H28 F7 3.2273 no 1_645
H28 F7 2.7772 no 2_557
H28 F9 3.5814 no 2_557
H28 F11 2.8002 no 1_545
H28 F12 2.9191 no 1_545
H28 F12 3.5976 no 2_657
H28 C28 3.4781 no 1_545
H29 F1 3.4343 no 1_545
H29 F7 3.1958 no 1_645
H29 F8 2.7465 no 1_645
H29 F12 2.9967 no 1_545
H29 C24 3.5198 no 1_645
H29 H1 3.3582 no 1_545
H29 H2 3.5993 no 1_545
H30 F11 3.2329 no 1_545
H30 F12 3.5613 no 1_545
H30 H1 3.4405 no 1_545
H30 H2 2.9519 no 1_545
H31 H5 3.3455 no 1_645
H32 F1 3.3607 no 1_545
H32 F8 2.8863 no 1_645
H32 C3 3.0331 no 1_645
H32 H4 2.7041 no 1_645
H32 H5 2.5834 no 1_645
H32 H6 3.3949 no 1_645
H33 C3 3.5642 no 1_645
H33 H5 2.7822 no 1_645
H35 F1 2.8017 no 1_545
H35 C2 3.4648 no 1_545
H35 C4 3.3864 no 1_545
H35 H1 2.9785 no 1_545
H35 H2 3.1541 no 1_545
H35 H7 3.2745 no 1_545
H35 H8 2.6951 no 1_545
H36 F4 3.1379 no 1_455
H36 F5 2.7615 no 1_455
H36 C2 3.5616 no 1_545
H36 C4 3.5746 no 1_545
H36 C23 3.5365 no 1_455
H36 H1 3.4744 no 1_545
H36 H2 2.8724 no 1_545
H36 H7 3.0615 no 1_545
H36 H8 3.2705 no 1_545
H37 F8 3.0871 no 1_655
H37 F9 2.9766 no 1_655
H37 F13 3.0786 no 1_655
H37 F15 3.1307 no 1_655
H37 O5 3.0110 no 1_655
H37 O7 3.0501 no 1_655
H37 C24 3.4222 no 1_655
H37 C29 3.4828 no 1_655
H38 F10 3.3790 no 2_567
H38 F11 2.6494 no 2_567
H39 F16 3.1843 no 2_656
H39 F18 2.7205 no 2_656
H39 C33 3.5793 no 2_656
H39 H10 3.5781 no 1_545

loop_
_geom_torsion_atom_site_label_1
_geom_torsion_atom_site_label_2
_geom_torsion_atom_site_label_3
_geom_torsion_atom_site_label_4
_geom_torsion
_geom_torsion_publ_flag
O2 La1 O1 N1 177.5(4) no
O1 La1 O3 C20 178.9(4) no
O3 La1 O1 N1 -2.5(4) no
O1 La1 O4 C22 3.0(5) no
O4 La1 O1 N1 -3.4(6) no
O1 La1 O5 C25 -103.7(3) no
O5 La1 O1 N1 134.6(5) no
O1 La1 O6 C27 64.0(4) no
O6 La1 O1 N1 71.4(5) no
O1 La1 O7 C30 101.1(3) no
O7 La1 O1 N1 -141.7(5) no
O1 La1 O8 C32 -63.8(4) no
O8 La1 O1 N1 -77.6(5) no
O2 La1 O3 C20 -1.1(5) no
O2 La1 O4 C22 -177.6(4) no
O2 La1 O5 C25 98.7(3) no
O2 La1 O6 C27 -84.1(4) no
O2 La1 O7 C30 -100.4(3) no
O2 La1 O8 C32 84.1(4) no
O3 La1 O4 C22 2.0(3) no
O4 La1 O3 C20 -1.8(4) no
O3 La1 O5 C25 -51.4(4) no
O5 La1 O3 C20 124.7(3) no
O3 La1 O6 C27 131.7(4) no
O6 La1 O3 C20 73.2(4) no
O3 La1 O7 C30 50.5(4) no
O7 La1 O3 C20 -128.9(4) no
O3 La1 O8 C32 -132.1(4) no
O8 La1 O3 C20 -77.6(4) no
O4 La1 O5 C25 41.3(4) no
O5 La1 O4 C22 -117.8(3) no
O4 La1 O6 C27 -156.8(4) no
O6 La1 O4 C22 -82.3(4) no
O4 La1 O7 C30 -43.9(4) no
O7 La1 O4 C22 123.8(4) no
O4 La1 O8 C32 156.6(4) no
O8 La1 O4 C22 86.7(4) no
O5 La1 O6 C27 -5.0(3) no
O6 La1 O5 C25 4.7(3) no
O5 La1 O7 C30 178.3(3) no
O7 La1 O5 C25 179.5(3) no
O5 La1 O8 C32 12.5(5) no
O8 La1 O5 C25 173.2(3) no
O6 La1 O7 C30 -172.8(3) no
O7 La1 O6 C27 -14.5(5) no
O6 La1 O8 C32 174.4(3) no
O8 La1 O6 C27 -174.7(3) no
O7 La1 O8 C32 5.7(3) no
O8 La1 O7 C30 -5.4(3) no
F19 F10 C28 F11 -149.5(18) no
F19 F10 C28 F12 -40.2(19) no
F19 F10 C28 F19 -0(13636193) no
F19 F10 C28 C27 91.8(18) no
C28 F10 F19 F12 27.5(11) no
F19 F12 C28 F10 30.7(13) no
F19 F12 C28 F11 138.1(14) no
F19 F12 C28 C27 -100.6(13) no
C28 F12 F19 F10 -31.9(13) no
F10 F19 C28 F10 0(14051520) no
F10 F19 C28 F11 50(3) no
F10 F19 C28 F12 142.8(16) no
F10 F19 C28 C27 -106.1(13) no
F12 F19 C28 F10 -142.8(15) no
F12 F19 C28 F11 -92.8(16) no
F12 F19 C28 C27 111.1(7) no
La1 O1 N1 C1 -96.6(5) no
La1 O1 N1 C7 102.2(6) no
La1 O3 C20 C19 -178.4(3) no
La1 O3 C20 C21 0.3(9) no
La1 O4 C22 C21 -0.8(9) no
La1 O4 C22 C23 177.2(3) no
La1 O5 C25 C24 177.7(2) no
La1 O5 C25 C26 -2.8(8) no
La1 O6 C27 C26 3.2(8) no
La1 O6 C27 C28 -179.1(3) no
La1 O7 C30 C29 -177.9(2) no
La1 O7 C30 C31 4.2(8) no
La1 O8 C32 C31 -4.8(8) no
La1 O8 C32 C33 177.2(3) no
O1 N1 C1 C2 46.6(6) no
O1 N1 C1 C3 -71.9(5) no
O1 N1 C1 C4 166.2(4) no
O1 N1 C7 C6 -166.5(4) no
O1 N1 C7 C8 -46.1(6) no
O1 N1 C7 C9 72.4(5) no
C1 N1 C7 C6 34.6(7) no
C1 N1 C7 C8 155.0(5) no
C1 N1 C7 C9 -86.5(6) no
C7 N1 C1 C2 -154.4(5) no
C7 N1 C1 C3 87.1(6) no
C7 N1 C1 C4 -34.8(7) no
O2 N2 C10 C11 -72.8(4) no
O2 N2 C10 C12 45.8(6) no
O2 N2 C10 C13 165.1(4) no
O2 N2 C16 C15 -164.4(4) no
O2 N2 C16 C17 73.5(5) no
O2 N2 C16 C18 -45.9(6) no
C10 N2 C16 C15 35.9(7) no
C10 N2 C16 C17 -86.2(6) no
C10 N2 C16 C18 154.4(5) no
C16 N2 C10 C11 87.0(6) no
C16 N2 C10 C12 -154.4(5) no
C16 N2 C10 C13 -35.1(6) no
N1 C1 C4 C5 46.4(5) no
C2 C1 C4 C5 165.4(4) no
C3 C1 C4 C5 -73.4(6) no
C1 C4 C5 C6 -61.7(6) no
C4 C5 C6 C7 61.2(7) no
C5 C6 C7 N1 -45.6(6) no
C5 C6 C7 C8 -165.0(5) no
C5 C6 C7 C9 73.5(6) no
N2 C10 C13 C14 46.0(6) no
C11 C10 C13 C14 -74.3(6) no
C12 C10 C13 C14 164.2(5) no
C10 C13 C14 C15 -61.6(7) no
C13 C14 C15 C16 62.4(6) no
C14 C15 C16 N2 -47.4(5) no
C14 C15 C16 C17 72.7(5) no
C14 C15 C16 C18 -164.8(4) no
F1 C19 C20 O3 60.3(7) no
F1 C19 C20 C21 -118.5(5) no
F2 C19 C20 O3 -58.0(6) no
F2 C19 C20 C21 123.2(5) no
F3 C19 C20 O3 -178.8(5) no
F3 C19 C20 C21 2.3(7) no
O3 C20 C21 C22 2.2(9) no
C19 C20 C21 C22 -179.2(5) no
C20 C21 C22 O4 -1.9(9) no
C20 C21 C22 C23 -179.8(5) no
O4 C22 C23 F4 58.2(6) no
O4 C22 C23 F5 178.4(5) no
O4 C22 C23 F6 -60.6(7) no
C21 C22 C23 F4 -123.6(6) no
C21 C22 C23 F5 -3.4(8) no
C21 C22 C23 F6 117.6(6) no
F7 C24 C25 O5 -177.5(4) no
F7 C24 C25 C26 2.9(6) no
F8 C24 C25 O5 -55.6(6) no
F8 C24 C25 C26 124.8(5) no
F9 C24 C25 O5 62.9(5) no
F9 C24 C25 C26 -116.7(5) no
O5 C25 C26 C27 -2.2(8) no
C24 C25 C26 C27 177.3(4) no
C25 C26 C27 O6 2.0(8) no
C25 C26 C27 C28 -175.6(4) no
O6 C27 C28 F10 -106.8(6) no
O6 C27 C28 F11 142.1(5) no
O6 C27 C28 F12 26.0(7) no
O6 C27 C28 F19 -54.4(6) no
C26 C27 C28 F10 71.2(6) no
C26 C27 C28 F11 -39.9(7) no
C26 C27 C28 F12 -156.1(5) no
C26 C27 C28 F19 123.5(5) no
F13 C29 C30 O7 -62.7(5) no
F13 C29 C30 C31 115.5(5) no
F14 C29 C30 O7 177.0(4) no
F14 C29 C30 C31 -4.9(6) no
F15 C29 C30 O7 57.3(5) no
F15 C29 C30 C31 -124.6(4) no
O7 C30 C31 C32 0.4(8) no
C29 C30 C31 C32 -177.4(4) no
C30 C31 C32 O8 -0.2(8) no
C30 C31 C32 C33 177.8(4) no
O8 C32 C33 F16 108.7(6) no
O8 C32 C33 F17 -15.0(7) no
O8 C32 C33 F18 -135.7(6) no
C31 C32 C33 F16 -69.5(6) no
C31 C32 C33 F17 166.8(4) no
C31 C32 C33 F18 46.1(8) no
